data_2102115
loop_
_publ_author_name
'Zhao, Yusheng'
'Chu, Fuming'
'Von Dreele, Robert B.'
'Zhu, Qing'

_publ_section_title
;
 Structural phase transitions of HfV~2~ at low temperatures
;
_journal_issue 4
_journal_name_full 'Acta Crystallographica Section B'
_journal_page_first 601
_journal_page_last 606
_journal_paper_doi 10.1107/S0108768100003633
_journal_volume 56
_journal_year 2000
_space_group_IT_number 227
_symmetry_cell_setting cubic
_symmetry_space_group_name_Hall '-F 4vw 2vw 3'
_symmetry_space_group_name_H-M 'F d -3 m :2'
_cell_angle_alpha 90.0
_cell_angle_beta 90.0
_cell_angle_gamma 90.0
_cell_length_a 7.37515(3)
_cell_length_b 7.375154
_cell_length_c 7.375154
_cell_volume 401.1558(16)
_computing_structure_refinement GSAS
_diffrn_radiation_wavelength .7508
_refine_ls_goodness_of_fit_all 3.66
_refine_ls_number_parameters 9
_refine_ls_shift/esd_max .20
_refine_ls_shift/esd_mean .03
_reflns_number_observed 0
_cod_data_source_file os0043.cif
_cod_data_source_block 125K
_cod_original_sg_symbol_H-M 'F d -3 m'
_cod_database_code 2102115

loop_
_symmetry_equiv_pos_as_xyz
+x,+y,+z
+z,+x,+y
+y,+z,+x
+x+1/4,+y+1/4,-z
-z,+x+1/4,+y+1/4
+y+1/4,-z,+x+1/4
-z+1/4,+x+1/2,-y+3/4
-y+3/4,-z+1/4,+x+1/2
+y+1/2,-z+1/4,-x+3/4
-x+3/4,+y+1/2,-z+1/4
-z+1/4,-x+3/4,+y+1/2
+x+1/2,-y+3/4,-z+1/4
+y,+x,+z
+z,+y,+x
+x,+z,+y
+y+1/4,+x+1/4,-z
-z,+y+1/4,+x+1/4
+x+1/4,-z,+y+1/4
-z+1/4,+y+1/2,-x+3/4
-x+3/4,-z+1/4,+y+1/2
+x+1/2,-z+1/4,-y+3/4
-y+3/4,+x+1/2,-z+1/4
-z+1/4,-y+3/4,+x+1/2
+y+1/2,-x+3/4,-z+1/4
-x,-y,-z
-z,-x,-y
-y,-z,-x
-x+3/4,-y+3/4,+z
+z,-x+3/4,-y+3/4
-y+3/4,+z,-x+3/4
+z+3/4,-x+1/2,+y+1/4
+y+1/4,+z+3/4,-x+1/2
-y+1/2,+z+3/4,+x+1/4
+x+1/4,-y+1/2,+z+3/4
+z+3/4,+x+1/4,-y+1/2
-x+1/2,+y+1/4,+z+3/4
-y,-x,-z
-z,-y,-x
-x,-z,-y
-y+3/4,-x+3/4,+z
+z,-y+3/4,-x+3/4
-x+3/4,+z,-y+3/4
+z+3/4,-y+1/2,+x+1/4
+x+1/4,+z+3/4,-y+1/2
-x+1/2,+z+3/4,+y+1/4
+y+1/4,-x+1/2,+z+3/4
+z+3/4,+y+1/4,-x+1/2
-y+1/2,+x+1/4,+z+3/4
+x,+y+1/2,+z+1/2
+z,+x+1/2,+y+1/2
+y,+z+1/2,+x+1/2
+x+1/4,+y+3/4,-z+1/2
-z,+x+3/4,+y+3/4
+y+1/4,-z+1/2,+x+3/4
-z+1/4,+x,-y+1/4
-y+3/4,-z+3/4,+x
+y+1/2,-z+3/4,-x+1/4
-x+3/4,+y,-z+3/4
-z+1/4,-x+1/4,+y
+x+1/2,-y+1/4,-z+3/4
+y,+x+1/2,+z+1/2
+z,+y+1/2,+x+1/2
+x,+z+1/2,+y+1/2
+y+1/4,+x+3/4,-z+1/2
-z,+y+3/4,+x+3/4
+x+1/4,-z+1/2,+y+3/4
-z+1/4,+y,-x+1/4
-x+3/4,-z+3/4,+y
+x+1/2,-z+3/4,-y+1/4
-y+3/4,+x,-z+3/4
-z+1/4,-y+1/4,+x
+y+1/2,-x+1/4,-z+3/4
-x,-y+1/2,-z+1/2
-z,-x+1/2,-y+1/2
-y,-z+1/2,-x+1/2
-x+3/4,-y+1/4,+z+1/2
+z,-x+1/4,-y+1/4
-y+3/4,+z+1/2,-x+1/4
+z+3/4,-x,+y+3/4
+y+1/4,+z+1/4,-x
-y+1/2,+z+1/4,+x+3/4
+x+1/4,-y,+z+1/4
+z+3/4,+x+3/4,-y
-x+1/2,+y+3/4,+z+1/4
-y,-x+1/2,-z+1/2
-z,-y+1/2,-x+1/2
-x,-z+1/2,-y+1/2
-y+3/4,-x+1/4,+z+1/2
+z,-y+1/4,-x+1/4
-x+3/4,+z+1/2,-y+1/4
+z+3/4,-y,+x+3/4
+x+1/4,+z+1/4,-y
-x+1/2,+z+1/4,+y+3/4
+y+1/4,-x,+z+1/4
+z+3/4,+y+3/4,-x
-y+1/2,+x+3/4,+z+1/4
+x+1/2,+y,+z+1/2
+z+1/2,+x,+y+1/2
+y+1/2,+z,+x+1/2
+x+3/4,+y+1/4,-z+1/2
-z+1/2,+x+1/4,+y+3/4
+y+3/4,-z,+x+3/4
-z+3/4,+x+1/2,-y+1/4
-y+1/4,-z+1/4,+x
+y,-z+1/4,-x+1/4
-x+1/4,+y+1/2,-z+3/4
-z+3/4,-x+3/4,+y
+x,-y+3/4,-z+3/4
+y+1/2,+x,+z+1/2
+z+1/2,+y,+x+1/2
+x+1/2,+z,+y+1/2
+y+3/4,+x+1/4,-z+1/2
-z+1/2,+y+1/4,+x+3/4
+x+3/4,-z,+y+3/4
-z+3/4,+y+1/2,-x+1/4
-x+1/4,-z+1/4,+y
+x,-z+1/4,-y+1/4
-y+1/4,+x+1/2,-z+3/4
-z+3/4,-y+3/4,+x
+y,-x+3/4,-z+3/4
-x+1/2,-y,-z+1/2
-z+1/2,-x,-y+1/2
-y+1/2,-z,-x+1/2
-x+1/4,-y+3/4,+z+1/2
+z+1/2,-x+3/4,-y+1/4
-y+1/4,+z,-x+1/4
+z+1/4,-x+1/2,+y+3/4
+y+3/4,+z+3/4,-x
-y,+z+3/4,+x+3/4
+x+3/4,-y+1/2,+z+1/4
+z+1/4,+x+1/4,-y
-x,+y+1/4,+z+1/4
-y+1/2,-x,-z+1/2
-z+1/2,-y,-x+1/2
-x+1/2,-z,-y+1/2
-y+1/4,-x+3/4,+z+1/2
+z+1/2,-y+3/4,-x+1/4
-x+1/4,+z,-y+1/4
+z+1/4,-y+1/2,+x+3/4
+x+3/4,+z+3/4,-y
-x,+z+3/4,+y+3/4
+y+3/4,-x+1/2,+z+1/4
+z+1/4,+y+1/4,-x
-y,+x+1/4,+z+1/4
+x+1/2,+y+1/2,+z
+z+1/2,+x+1/2,+y
+y+1/2,+z+1/2,+x
+x+3/4,+y+3/4,-z
-z+1/2,+x+3/4,+y+1/4
+y+3/4,-z+1/2,+x+1/4
-z+3/4,+x,-y+3/4
-y+1/4,-z+3/4,+x+1/2
+y,-z+3/4,-x+3/4
-x+1/4,+y,-z+1/4
-z+3/4,-x+1/4,+y+1/2
+x,-y+1/4,-z+1/4
+y+1/2,+x+1/2,+z
+z+1/2,+y+1/2,+x
+x+1/2,+z+1/2,+y
+y+3/4,+x+3/4,-z
-z+1/2,+y+3/4,+x+1/4
+x+3/4,-z+1/2,+y+1/4
-z+3/4,+y,-x+3/4
-x+1/4,-z+3/4,+y+1/2
+x,-z+3/4,-y+3/4
-y+1/4,+x,-z+1/4
-z+3/4,-y+1/4,+x+1/2
+y,-x+1/4,-z+1/4
-x+1/2,-y+1/2,-z
-z+1/2,-x+1/2,-y
-y+1/2,-z+1/2,-x
-x+1/4,-y+1/4,+z
+z+1/2,-x+1/4,-y+3/4
-y+1/4,+z+1/2,-x+3/4
+z+1/4,-x,+y+1/4
+y+3/4,+z+1/4,-x+1/2
-y,+z+1/4,+x+1/4
+x+3/4,-y,+z+3/4
+z+1/4,+x+3/4,-y+1/2
-x,+y+3/4,+z+3/4
-y+1/2,-x+1/2,-z
-z+1/2,-y+1/2,-x
-x+1/2,-z+1/2,-y
-y+1/4,-x+1/4,+z
+z+1/2,-y+1/4,-x+3/4
-x+1/4,+z+1/2,-y+3/4
+z+1/4,-y,+x+1/4
+x+3/4,+z+1/4,-y+1/2
-x,+z+1/4,+y+1/4
+y+3/4,-x,+z+3/4
+z+1/4,+y+3/4,-x+1/2
-y,+x+3/4,+z+3/4

loop_
_atom_site_label
_atom_site_fract_x
_atom_site_fract_y
_atom_site_fract_z
_atom_site_U_iso_or_equiv
_atom_site_thermal_displace_type
_atom_site_occupancy
V .0 .0 .0 .0127(9) Uiso 1.0
Hf .375 .375 .375 .005 Uiso 1.0

loop_
_atom_type_symbol
HF
V

loop_
_geom_bond_atom_site_label_1
_geom_bond_atom_site_label_2
_geom_bond_site_symmetry_2
_geom_bond_distance
_geom_bond_publ_flag
V V 4_555 2.60750(10) yes
V Hf 7_545 3.05760(10) yes
Hf Hf 4_556 3.19350(10) yes
